data_1520481
loop_
_publ_author_name
'Tizzard, G.'
'Threlfall, T.'
'Ling, S.'
'Coles, S.'

_publ_section_title
;
 (E)-2,4-difluoro-N-(4-fluorobenzylidene)aniline
;
_journal_name_full 'Crystal Structure Report Archive'
_journal_page_first 1426
_journal_year 2010
_chemical_formula_sum 'C13 H0 F3 N'
_chemical_formula_weight 227.14
_space_group_IT_number 1
_symmetry_space_group_name_Hall 'P 1'
_symmetry_space_group_name_H-M 'P 1'
_atom_sites_solution_hydrogens geom
_atom_sites_solution_primary direct
_atom_sites_solution_secondary difmap
_cell_angle_alpha 90.00
_cell_angle_beta 90.030(7)
_cell_angle_gamma 90.00
_cell_formula_units_Z 4
_cell_length_a 6.3923(12)
_cell_length_b 7.4769(10)
_cell_length_c 21.635(4)
_cell_measurement_temperature 120(2)
_cell_volume 1034.0(3)
_computing_structure_refinement 'SHELXL-97 (Sheldrick, 2008)'
_diffrn_ambient_temperature 120(2)
_diffrn_measured_fraction_theta_full 0.912
_diffrn_measured_fraction_theta_max 0.912
_diffrn_radiation_monochromator graphite
_diffrn_radiation_source 'fine-focus sealed tube'
_diffrn_radiation_type MoK\a
_diffrn_radiation_wavelength 0.71073
_diffrn_reflns_av_R_equivalents 0.1382
_diffrn_reflns_av_sigmaI/netI 0.3485
_diffrn_reflns_limit_h_max 8
_diffrn_reflns_limit_h_min -8
_diffrn_reflns_limit_k_max 8
_diffrn_reflns_limit_k_min -9
_diffrn_reflns_limit_l_max 28
_diffrn_reflns_limit_l_min -28
_diffrn_reflns_number 13483
_diffrn_reflns_theta_full 27.48
_diffrn_reflns_theta_max 27.48
_diffrn_reflns_theta_min 3.19
_exptl_absorpt_coefficient_mu 0.125
_exptl_absorpt_correction_T_max 0.9938
_exptl_absorpt_correction_T_min 0.9682
_exptl_crystal_density_diffrn 1.459
_exptl_crystal_density_method 'not measured'
_exptl_crystal_F_000 448
_exptl_crystal_size_max 0.26
_exptl_crystal_size_mid 0.11
_exptl_crystal_size_min 0.05
_refine_diff_density_max 0.317
_refine_diff_density_min -0.326
_refine_diff_density_rms 0.073
_refine_ls_abs_structure_details 'Flack H D (1983), Acta Cryst. A39, 876-881'
_refine_ls_abs_structure_Flack 1(2)
_refine_ls_extinction_method none
_refine_ls_goodness_of_fit_ref 0.856
_refine_ls_hydrogen_treatment mixed
_refine_ls_matrix_type full
_refine_ls_number_parameters 614
_refine_ls_number_reflns 7813
_refine_ls_number_restraints 3
_refine_ls_restrained_S_all 0.856
_refine_ls_R_factor_all 0.2783
_refine_ls_R_factor_gt 0.0935
_refine_ls_shift/su_max 0.000
_refine_ls_shift/su_mean 0.000
_refine_ls_structure_factor_coef Fsqd
_refine_ls_weighting_details 'calc w=1/[\s^2^(Fo^2^)+(0.1822P)^2^+0.0000P] where P=(Fo^2^+2Fc^2^)/3'
_refine_ls_weighting_scheme calc
_refine_ls_wR_factor_gt 0.2229
_refine_ls_wR_factor_ref 0.3505
_reflns_number_gt 2676
_reflns_number_total 7813
_reflns_threshold_expression >2\s(I)
_cod_data_source_file eCrystal-1426.cif
_cod_data_source_block 2010sl0008a
_cod_depositor_comments
;
Citation :
Tizzard, G and Threlfall, T and Ling, S and Coles, S (2010) 
University of Southampton, Crystal Structure Report Archive. 
(doi:10.5258/ecrystals/1426)

More at:
http://ecrystals.chem.soton.ac.uk/1426/
;
_cod_original_cell_volume 1034.1(3)
_cod_database_code 1520481

loop_
_symmetry_equiv_pos_as_xyz
'x, y, z'

loop_
_atom_site_label
_atom_site_type_symbol
_atom_site_fract_x
_atom_site_fract_y
_atom_site_fract_z
_atom_site_U_iso_or_equiv
_atom_site_adp_type
_atom_site_occupancy
_atom_site_symmetry_multiplicity
_atom_site_calc_flag
_atom_site_refinement_flags
_atom_site_disorder_assembly
_atom_site_disorder_group
F1 F 0.7885(12) 0.3191(10) 0.0586(4) 0.056(2) Uani 1 1 d . . .
F2 F 0.7768(12) 0.8161(10) 0.5586(4) 0.058(2) Uani 1 1 d . . .
F3 F 0.7695(12) 0.4909(10) 0.7102(4) 0.061(2) Uani 1 1 d . . .
F4 F 0.9987(11) 0.5879(11) 0.3680(4) 0.060(2) Uani 1 1 d . . .
F5 F 1.2965(11) 0.9907(9) -0.4106(3) 0.057(2) Uani 1 1 d . . .
F6 F 1.2773(12) -0.1819(10) 0.2398(3) 0.057(2) Uani 1 1 d . . .
F7 F 0.7953(12) 0.6423(10) 0.2105(3) 0.062(2) Uani 1 1 d . . .
F8 F 0.2684(12) 0.1420(10) 0.0888(3) 0.060(2) Uani 1 1 d . . .
F9 F 0.2872(12) 1.3169(10) -0.2589(4) 0.056(2) Uani 1 1 d . . .
F10 F 0.5668(11) 0.5484(11) -0.1319(4) 0.060(2) Uani 1 1 d . . .
F11 F 0.0677(12) 1.0861(11) -0.0684(4) 0.063(2) Uani 1 1 d . . .
F12 F 1.4974(12) 0.0474(11) 0.4307(4) 0.061(2) Uani 1 1 d . . .
N1 N 0.6266(16) 0.4301(14) 0.3444(5) 0.047(3) Uani 1 1 d . . .
N2 N 0.4389(15) 0.9300(14) -0.0468(5) 0.045(3) Uani 1 1 d . . .
C55 C 0.313(2) 0.2094(17) 0.1456(6) 0.045(3) Uani 1 1 d . . .
N4 N 0.9425(16) 0.6996(13) -0.1558(5) 0.043(3) Uani 1 1 d . . .
C1 C 0.754(2) 0.7123(18) 0.1530(7) 0.047(4) Uani 1 1 d . . .
N5 N 1.1241(16) 0.2001(13) 0.4537(5) 0.045(3) Uani 1 1 d . . .
C3 C 0.1696(19) 1.2038(17) -0.1639(7) 0.048(4) Uani 1 1 d . . .
H3 H 0.0356 1.2567 -0.1692 0.058 Uiso 1 1 calc R . .
C4 C 0.653(2) 0.3233(17) 0.6241(7) 0.048(4) Uani 1 1 d . . .
H4 H 0.5188 0.3059 0.6420 0.057 Uiso 1 1 calc R . .
C5 C 0.905(2) 0.8090(18) 0.1230(6) 0.046(3) Uani 1 1 d . . .
H5 H 1.0388 0.8251 0.1416 0.055 Uiso 1 1 calc R . .
C6 C 1.345(2) 0.0271(17) 0.3862(6) 0.039(3) Uani 1 1 d . . .
C7 C 0.159(2) 0.3087(18) 0.1762(6) 0.046(3) Uani 1 1 d . . .
H7 H 0.0244 0.3254 0.1582 0.055 Uiso 1 1 calc R . .
C8 C 0.4103(19) 1.0250(15) -0.1006(6) 0.036(3) Uani 1 1 d . . .
C9 C 0.889(2) 0.7014(16) 0.4631(7) 0.045(3) Uani 1 1 d . . .
H9 H 1.0222 0.7556 0.4689 0.054 Uiso 1 1 calc R . .
C10 C 1.023(2) 0.4869(18) -0.0013(7) 0.049(4) Uani 1 1 d . . .
H10 H 1.1276 0.4686 0.0291 0.059 Uiso 1 1 calc R . .
C11 C 0.507(2) 0.1822(16) 0.1711(6) 0.045(3) Uani 1 1 d . . .
H11 H 0.6068 0.1094 0.1506 0.053 Uiso 1 1 calc R . .
C12 C 1.394(2) -0.0711(17) 0.3351(6) 0.046(3) Uani 1 1 d . . .
H12 H 1.5273 -0.1248 0.3296 0.055 Uiso 1 1 calc R . .
C13 C 0.902(2) 0.2767(18) 0.5399(6) 0.046(3) Uani 1 1 d . . .
C14 C 0.519(2) 1.1458(16) -0.1995(6) 0.041(3) Uani 1 1 d . . .
H14 H 0.6236 1.1598 -0.2303 0.049 Uiso 1 1 calc R . .
C15 C 0.827(2) 0.4130(17) 0.0077(6) 0.047(4) Uani 1 1 d . . .
C16 C 1.359(2) 0.7539(18) -0.2673(7) 0.049(4) Uani 1 1 d . . .
H16 H 1.4626 0.6877 -0.2458 0.059 Uiso 1 1 calc R . .
C17 C 1.234(2) -0.0868(17) 0.2917(7) 0.053(4) Uani 1 1 d . . .
C18 C 0.221(2) 1.1050(17) -0.1119(6) 0.045(3) Uani 1 1 d . . .
C19 C 0.662(2) 0.8550(17) 0.0409(6) 0.040(3) Uani 1 1 d . . .
C20 C 1.041(2) -0.0114(19) 0.2998(7) 0.052(4) Uani 1 1 d . . .
H20 H 0.9354 -0.0265 0.2693 0.063 Uiso 1 1 calc R . .
C21 C 0.946(2) 0.1872(16) 0.4817(6) 0.044(3) Uani 1 1 d . . .
H21 H 0.8387 0.1165 0.4634 0.053 Uiso 1 1 calc R . .
C22 C 1.2550(19) 0.9213(18) -0.3543(6) 0.043(3) Uani 1 1 d . . .
C23 C 0.809(2) 0.4199(17) 0.6530(6) 0.045(3) Uani 1 1 d . . .
C24 C 0.450(2) 0.4467(16) 0.3175(6) 0.045(4) Uani 1 1 d . . .
H24 H 0.3464 0.5200 0.3361 0.054 Uiso 1 1 calc R . .
C25 C 0.847(2) 0.6080(18) 0.4117(7) 0.047(4) Uani 1 1 d . . .
C26 C 0.6530(19) 0.5263(17) 0.4004(6) 0.042(3) Uani 1 1 d . . .
C27 C 1.164(2) 0.7778(17) -0.2401(6) 0.042(3) Uani 1 1 d . . .
C28 C 0.999(2) 0.0872(18) 0.3528(7) 0.048(4) Uani 1 1 d . . .
H28 H 0.8664 0.1420 0.3583 0.057 Uiso 1 1 calc R . .
C29 C 1.407(2) 0.8239(17) -0.3252(7) 0.050(4) Uani 1 1 d . . .
H29 H 1.5393 0.8047 -0.3438 0.060 Uiso 1 1 calc R . .
C30 C 0.563(2) 1.0497(17) -0.1468(7) 0.044(3) Uani 1 1 d . . .
H30 H 0.6979 0.9992 -0.1416 0.053 Uiso 1 1 calc R . .
C31 C 1.070(2) 0.5870(18) -0.0534(6) 0.044(3) Uani 1 1 d . . .
H31 H 1.2042 0.6403 -0.0584 0.053 Uiso 1 1 calc R . .
C32 C 1.010(2) 0.4523(17) 0.6290(6) 0.046(3) Uani 1 1 d . . .
H32 H 1.1107 0.5219 0.6505 0.055 Uiso 1 1 calc R . .
C33 C 0.671(2) 0.4312(17) -0.0358(7) 0.048(4) Uani 1 1 d . . .
H33 H 0.5365 0.3798 -0.0296 0.057 Uiso 1 1 calc R . .
C34 C 0.328(2) 1.2206(17) -0.2079(6) 0.048(4) Uani 1 1 d . . .
C35 C 0.540(2) 0.6438(17) 0.4999(7) 0.049(4) Uani 1 1 d . . .
H35 H 0.4345 0.6568 0.5304 0.059 Uiso 1 1 calc R . .
C36 C 0.706(2) 0.2527(18) 0.5664(6) 0.047(4) Uani 1 1 d . . .
H36 H 0.6046 0.1855 0.5443 0.056 Uiso 1 1 calc R . .
C37 C 1.055(2) 0.9506(16) -0.3308(6) 0.044(3) Uani 1 1 d . . .
H37 H 0.9523 1.0171 -0.3526 0.053 Uiso 1 1 calc R . .
C38 C 0.6166(19) 0.9450(16) -0.0171(6) 0.038(3) Uani 1 1 d . . .
H38 H 0.7219 1.0191 -0.0345 0.046 Uiso 1 1 calc R . .
C39 C 0.912(2) 0.6072(17) -0.0990(6) 0.043(3) Uani 1 1 d . . .
C40 C 0.403(2) 0.3582(18) 0.2599(6) 0.043(3) Uani 1 1 d . . .
C41 C 0.503(2) 0.5490(16) 0.4457(6) 0.042(3) Uani 1 1 d . . .
H41 H 0.3684 0.4979 0.4395 0.050 Uiso 1 1 calc R . .
C42 C 1.0166(19) 0.8760(15) -0.2733(6) 0.036(3) Uani 1 1 d . . .
H42 H 0.8822 0.8928 -0.2555 0.044 Uiso 1 1 calc R . .
C43 C 0.733(2) 0.7171(16) 0.5078(6) 0.044(3) Uani 1 1 d . . .
C44 C 0.865(2) 0.8826(18) 0.0662(7) 0.048(4) Uani 1 1 d . . .
H44 H 0.9680 0.9494 0.0446 0.058 Uiso 1 1 calc R . .
C45 C 0.560(2) 0.6844(16) 0.1280(6) 0.047(4) Uani 1 1 d . . .
H45 H 0.4596 0.6156 0.1499 0.057 Uiso 1 1 calc R . .
C46 C 0.512(2) 0.7534(17) 0.0731(7) 0.046(3) Uani 1 1 d . . .
H46 H 0.3772 0.7344 0.0558 0.056 Uiso 1 1 calc R . .
C47 C 0.555(2) 0.2615(17) 0.2267(7) 0.047(4) Uani 1 1 d . . .
H47 H 0.6926 0.2511 0.2429 0.056 Uiso 1 1 calc R . .
C48 C 1.0500(19) 0.3770(16) 0.5729(6) 0.042(3) Uani 1 1 d . . .
H48 H 1.1848 0.3933 0.5553 0.050 Uiso 1 1 calc R . .
C49 C 1.121(2) 0.6875(18) -0.1833(7) 0.053(4) Uani 1 1 d . . .
H49 H 1.2273 0.6160 -0.1652 0.063 Uiso 1 1 calc R . .
C50 C 1.1544(19) 0.1051(16) 0.3979(6) 0.038(3) Uani 1 1 d . . .
C51 C 0.716(2) 0.5258(16) -0.0881(7) 0.044(3) Uani 1 1 d . . .
C52 C 0.205(2) 0.3809(17) 0.2326(7) 0.046(4) Uani 1 1 d . . .
H52 H 0.1017 0.4481 0.2539 0.055 Uiso 1 1 calc R . .

loop_
_atom_site_aniso_label
_atom_site_aniso_U_11
_atom_site_aniso_U_22
_atom_site_aniso_U_33
_atom_site_aniso_U_23
_atom_site_aniso_U_13
_atom_site_aniso_U_12
F1 0.052(5) 0.061(5) 0.056(5) 0.005(4) 0.006(4) -0.002(4)
F2 0.049(5) 0.061(5) 0.064(6) -0.007(4) 0.003(4) -0.006(4)
F3 0.056(5) 0.066(5) 0.062(6) -0.013(4) -0.001(4) 0.009(4)
F4 0.027(4) 0.083(6) 0.069(6) -0.003(4) 0.006(4) 0.002(4)
F5 0.053(5) 0.064(5) 0.053(5) 0.009(4) 0.004(4) 0.004(4)
F6 0.053(5) 0.069(5) 0.048(5) -0.013(4) 0.007(4) 0.008(4)
F7 0.055(5) 0.082(6) 0.048(5) 0.006(4) -0.009(4) -0.001(4)
F8 0.054(5) 0.072(6) 0.053(5) -0.012(4) -0.012(4) 0.005(4)
F9 0.050(5) 0.061(5) 0.057(5) 0.012(4) -0.006(4) 0.007(4)
F10 0.034(5) 0.082(6) 0.063(6) 0.007(4) -0.004(4) 0.010(4)
F11 0.038(5) 0.072(6) 0.078(7) 0.006(4) -0.004(5) -0.001(4)
F12 0.047(5) 0.077(6) 0.060(6) -0.006(4) -0.011(4) 0.003(4)
N1 0.034(6) 0.055(7) 0.051(8) -0.009(6) -0.001(6) 0.001(5)
N2 0.029(6) 0.051(7) 0.056(8) 0.014(6) 0.004(5) 0.003(5)
C55 0.041(9) 0.047(9) 0.046(9) 0.001(7) 0.001(7) -0.014(6)
N4 0.034(6) 0.050(7) 0.046(7) 0.005(5) -0.013(5) -0.001(5)
C1 0.035(8) 0.053(9) 0.054(10) -0.009(7) -0.007(7) 0.006(7)
N5 0.033(6) 0.046(7) 0.057(8) 0.003(5) -0.008(6) 0.006(5)
C3 0.015(6) 0.049(8) 0.081(11) -0.008(8) -0.003(7) 0.007(5)
C4 0.039(8) 0.040(8) 0.064(10) 0.014(7) -0.002(7) 0.003(6)
C5 0.024(7) 0.067(9) 0.046(9) -0.009(7) -0.005(7) 0.002(6)
C6 0.034(8) 0.058(9) 0.026(8) 0.002(6) -0.005(6) -0.013(6)
C7 0.025(7) 0.065(9) 0.048(9) -0.002(7) 0.007(7) 0.002(6)
C8 0.035(8) 0.035(7) 0.039(8) 0.001(6) -0.007(6) 0.004(5)
C9 0.035(8) 0.041(8) 0.060(10) -0.003(7) -0.008(7) -0.008(6)
C10 0.034(8) 0.065(9) 0.047(10) -0.016(7) -0.005(7) 0.011(7)
C11 0.049(9) 0.047(8) 0.038(9) -0.008(7) 0.004(7) 0.005(6)
C12 0.037(8) 0.053(9) 0.048(9) 0.006(7) 0.010(7) -0.001(6)
C13 0.024(7) 0.066(9) 0.048(9) 0.005(7) 0.007(7) 0.003(6)
C14 0.050(9) 0.033(7) 0.040(9) -0.002(6) 0.004(7) -0.007(6)
C15 0.038(8) 0.054(9) 0.048(9) 0.000(7) -0.002(7) 0.007(7)
C16 0.038(9) 0.058(9) 0.051(10) 0.000(7) -0.002(7) -0.009(7)
C17 0.044(9) 0.037(8) 0.077(12) 0.000(8) -0.007(9) -0.008(7)
C18 0.039(8) 0.057(10) 0.038(9) 0.005(7) 0.010(7) -0.016(7)
C19 0.038(8) 0.043(8) 0.040(8) -0.003(6) -0.004(6) 0.016(6)
C20 0.051(10) 0.060(9) 0.046(10) -0.006(7) -0.013(7) -0.004(7)
C21 0.035(8) 0.045(8) 0.052(10) 0.003(7) 0.007(7) 0.002(6)
C22 0.032(8) 0.068(10) 0.029(8) -0.001(7) 0.003(6) -0.005(6)
C23 0.058(10) 0.042(8) 0.037(9) -0.003(6) 0.003(7) 0.014(7)
C24 0.039(8) 0.033(7) 0.062(10) 0.006(7) 0.008(7) -0.003(6)
C25 0.028(8) 0.056(10) 0.056(10) 0.002(7) -0.009(7) 0.011(6)
C26 0.023(7) 0.052(8) 0.050(9) 0.008(7) 0.009(7) 0.004(6)
C27 0.029(7) 0.056(9) 0.040(8) 0.008(7) -0.006(6) -0.002(6)
C28 0.037(8) 0.052(9) 0.053(10) -0.006(7) -0.005(7) -0.006(6)
C29 0.026(7) 0.051(8) 0.074(11) -0.003(8) 0.002(7) -0.002(6)
C30 0.022(7) 0.049(8) 0.061(10) -0.001(7) 0.008(7) -0.004(5)
C31 0.040(8) 0.066(9) 0.026(8) 0.001(6) 0.000(6) 0.011(6)
C32 0.039(8) 0.052(8) 0.045(10) 0.002(7) 0.003(7) 0.005(6)
C33 0.038(8) 0.050(9) 0.055(10) -0.015(7) -0.003(7) -0.002(6)
C34 0.039(9) 0.058(9) 0.047(9) 0.007(7) -0.003(7) 0.013(7)
C35 0.046(9) 0.046(8) 0.056(10) 0.013(7) -0.002(7) 0.001(7)
C36 0.049(9) 0.056(9) 0.036(8) 0.000(7) -0.006(7) 0.014(7)
C37 0.043(8) 0.044(8) 0.045(9) 0.003(6) -0.015(7) 0.008(6)
C38 0.031(7) 0.046(8) 0.037(8) -0.011(6) -0.002(6) -0.008(5)
C39 0.034(8) 0.048(8) 0.046(9) -0.003(7) -0.006(7) 0.012(6)
C40 0.028(7) 0.065(9) 0.036(8) 0.007(7) -0.006(6) -0.004(6)
C41 0.040(8) 0.036(7) 0.050(9) 0.010(6) -0.019(7) 0.010(5)
C42 0.042(8) 0.030(7) 0.037(8) -0.014(6) -0.009(6) 0.008(5)
C43 0.043(9) 0.052(9) 0.035(8) -0.009(7) -0.004(7) 0.001(7)
C44 0.040(9) 0.062(9) 0.042(9) -0.012(7) -0.007(7) 0.002(7)
C45 0.046(9) 0.045(8) 0.050(10) 0.016(7) 0.017(7) 0.000(6)
C46 0.026(7) 0.052(8) 0.062(10) -0.003(7) -0.002(7) -0.006(6)
C47 0.031(7) 0.046(8) 0.063(10) 0.014(7) 0.014(7) 0.011(6)
C48 0.026(7) 0.039(7) 0.060(10) 0.005(6) -0.011(7) 0.008(5)
C49 0.034(8) 0.049(9) 0.075(12) -0.007(8) 0.006(8) -0.003(6)
C50 0.035(8) 0.043(8) 0.036(8) -0.003(6) 0.010(6) -0.003(6)
C51 0.031(8) 0.047(9) 0.054(10) 0.005(7) -0.001(7) 0.003(6)
C52 0.036(8) 0.046(8) 0.056(10) -0.006(7) 0.014(7) -0.006(6)

loop_
_atom_type_symbol
_atom_type_description
_atom_type_scat_dispersion_real
_atom_type_scat_dispersion_imag
_atom_type_scat_source
C C 0.0033 0.0016 'International Tables Vol C Tables 4.2.6.8 and 6.1.1.4'
H H 0.0000 0.0000 'International Tables Vol C Tables 4.2.6.8 and 6.1.1.4'
N N 0.0061 0.0033 'International Tables Vol C Tables 4.2.6.8 and 6.1.1.4'
F F 0.0171 0.0103 'International Tables Vol C Tables 4.2.6.8 and 6.1.1.4'

loop_
_geom_angle_atom_site_label_1
_geom_angle_atom_site_label_2
_geom_angle_atom_site_label_3
_geom_angle
_geom_angle_site_symmetry_1
_geom_angle_site_symmetry_3
C24 N1 C26 116.4(11) . .
C38 N2 C8 119.1(11) . .
C11 C55 F8 119.8(12) . .
C11 C55 C7 121.7(12) . .
F8 C55 C7 118.4(12) . .
C49 N4 C39 119.1(11) . .
C5 C1 C45 122.2(13) . .
C5 C1 F7 119.7(12) . .
C45 C1 F7 118.1(12) . .
C21 N5 C50 118.9(11) . .
C34 C3 C18 115.5(11) . .
C34 C3 H3 122.3 . .
C18 C3 H3 122.3 . .
C23 C4 C36 115.2(13) . .
C23 C4 H4 122.4 . .
C36 C4 H4 122.4 . .
C1 C5 C44 120.2(13) . .
C1 C5 H5 119.9 . .
C44 C5 H5 119.9 . .
C50 C6 F12 116.8(11) . .
C50 C6 C12 125.6(12) . .
F12 C6 C12 117.6(12) . .
C52 C7 C55 118.5(12) . .
C52 C7 H7 120.8 . .
C55 C7 H7 120.8 . .
C18 C8 N2 119.5(11) . .
C18 C8 C30 115.3(12) . .
N2 C8 C30 125.2(11) . .
C43 C9 C25 118.5(12) . .
C43 C9 H9 120.7 . .
C25 C9 H9 120.7 . .
C15 C10 C31 122.1(13) . .
C15 C10 H10 119.0 . .
C31 C10 H10 119.0 . .
C55 C11 C47 119.3(12) . .
C55 C11 H11 120.3 . .
C47 C11 H11 120.3 . .
C17 C12 C6 115.0(12) . .
C17 C12 H12 122.5 . .
C6 C12 H12 122.5 . .
C48 C13 C36 117.8(13) . .
C48 C13 C21 124.0(12) . .
C36 C13 C21 118.0(13) . .
C34 C14 C30 120.6(13) . .
C34 C14 H14 119.7 . .
C30 C14 H14 119.7 . .
F1 C15 C33 118.9(12) . .
F1 C15 C10 119.8(12) . .
C33 C15 C10 121.3(14) . .
C29 C16 C27 122.0(13) . .
C29 C16 H16 119.0 . .
C27 C16 H16 119.0 . .
C20 C17 F6 120.6(12) . .
C20 C17 C12 122.7(14) . .
F6 C17 C12 116.8(12) . .
C8 C18 F11 117.7(12) . .
C8 C18 C3 125.8(12) . .
F11 C18 C3 116.5(12) . .
C46 C19 C44 120.6(12) . .
C46 C19 C38 122.6(12) . .
C44 C19 C38 116.7(12) . .
C17 C20 C28 119.9(13) . .
C17 C20 H20 120.0 . .
C28 C20 H20 120.0 . .
N5 C21 C13 122.6(12) . .
N5 C21 H21 118.7 . .
C13 C21 H21 118.7 . .
C29 C22 F5 118.7(12) . .
C29 C22 C37 124.5(13) . .
F5 C22 C37 116.8(11) . .
F3 C23 C4 118.8(13) . .
F3 C23 C32 115.7(12) . .
C4 C23 C32 125.5(12) . .
N1 C24 C40 122.4(12) . .
N1 C24 H24 118.8 . .
C40 C24 H24 118.8 . .
F4 C25 C9 119.4(12) . .
F4 C25 C26 117.5(12) . .
C9 C25 C26 123.1(13) . .
N1 C26 C25 118.2(11) . .
N1 C26 C41 125.8(12) . .
C25 C26 C41 116.0(13) . .
C42 C27 C16 117.1(13) . .
C42 C27 C49 124.1(12) . .
C16 C27 C49 118.5(12) . .
C50 C28 C20 119.4(13) . .
C50 C28 H28 120.3 . .
C20 C28 H28 120.3 . .
C22 C29 C16 117.4(13) . .
C22 C29 H29 121.3 . .
C16 C29 H29 121.3 . .
C14 C30 C8 121.1(12) . .
C14 C30 H30 119.5 . .
C8 C30 H30 119.5 . .
C10 C31 C39 117.6(13) . .
C10 C31 H31 121.2 . .
C39 C31 H31 121.2 . .
C48 C32 C23 115.5(13) . .
C48 C32 H32 122.3 . .
C23 C32 H32 122.3 . .
C15 C33 C51 117.7(13) . .
C15 C33 H33 121.2 . .
C51 C33 H33 121.2 . .
F9 C34 C3 117.9(11) . .
F9 C34 C14 120.4(12) . .
C3 C34 C14 121.7(13) . .
C43 C35 C41 117.8(13) . .
C43 C35 H35 121.1 . .
C41 C35 H35 121.1 . .
C4 C36 C13 122.7(14) . .
C4 C36 H36 118.6 . .
C13 C36 H36 118.6 . .
C42 C37 C22 115.4(11) . .
C42 C37 H37 122.3 . .
C22 C37 H37 122.3 . .
N2 C38 C19 124.0(12) . .
N2 C38 H38 118.0 . .
C19 C38 H38 118.0 . .
C51 C39 N4 118.4(11) . .
C51 C39 C31 118.0(13) . .
N4 C39 C31 123.5(12) . .
C47 C40 C52 118.0(13) . .
C47 C40 C24 121.9(12) . .
C52 C40 C24 119.8(12) . .
C26 C41 C35 122.8(13) . .
C26 C41 H41 118.6 . .
C35 C41 H41 118.6 . .
C37 C42 C27 123.6(12) . .
C37 C42 H42 118.2 . .
C27 C42 H42 118.2 . .
C9 C43 F2 117.6(11) . .
C9 C43 C35 121.8(12) . .
F2 C43 C35 120.6(12) . .
C5 C44 C19 117.4(14) . .
C5 C44 H44 121.3 . .
C19 C44 H44 121.3 . .
C46 C45 C1 120.1(12) . .
C46 C45 H45 119.9 . .
C1 C45 H45 119.9 . .
C45 C46 C19 119.5(12) . .
C45 C46 H46 120.2 . .
C19 C46 H46 120.2 . .
C11 C47 C40 120.8(13) . .
C11 C47 H47 119.6 . .
C40 C47 H47 119.6 . .
C32 C48 C13 123.2(13) . .
C32 C48 H48 118.4 . .
C13 C48 H48 118.4 . .
N4 C49 C27 122.4(13) . .
N4 C49 H49 118.8 . .
C27 C49 H49 118.8 . .
C6 C50 N5 119.5(11) . .
C6 C50 C28 117.4(12) . .
N5 C50 C28 123.1(11) . .
F10 C51 C33 119.8(12) . .
F10 C51 C39 116.9(12) . .
C33 C51 C39 123.3(13) . .
C7 C52 C40 121.6(13) . .
C7 C52 H52 119.2 . .
C40 C52 H52 119.2 . .

loop_
_geom_bond_atom_site_label_1
_geom_bond_atom_site_label_2
_geom_bond_distance
_geom_bond_site_symmetry_2
F1 C15 1.330(15) .
F2 C43 1.354(14) .
F3 C23 1.369(15) .
F4 C25 1.361(16) .
F5 C22 1.350(14) .
F6 C17 1.356(16) .
F7 C1 1.376(16) .
F8 C55 1.359(15) .
F9 C34 1.344(14) .
F10 C51 1.353(15) .
F11 C18 1.365(15) .
F12 C6 1.379(14) .
N1 C24 1.274(16) .
N1 C26 1.420(17) .
N2 C38 1.309(15) .
N2 C8 1.376(16) .
C55 C11 1.371(17) .
C55 C7 1.401(18) .
N4 C49 1.289(16) .
N4 C39 1.423(17) .
C1 C5 1.370(19) .
C1 C45 1.370(17) .
N5 C21 1.296(16) .
N5 C50 1.414(16) .
C3 C34 1.396(18) .
C3 C18 1.385(18) .
C3 H3 0.9500 .
C4 C23 1.380(18) .
C4 C36 1.398(18) .
C4 H4 0.9500 .
C5 C44 1.372(18) .
C5 H5 0.9500 .
C6 C50 1.374(17) .
C6 C12 1.363(17) .
C7 C52 1.368(18) .
C7 H7 0.9500 .
C8 C18 1.373(17) .
C8 C30 1.409(18) .
C9 C43 1.395(18) .
C9 C25 1.341(18) .
C9 H9 0.9500 .
C10 C15 1.381(19) .
C10 C31 1.387(19) .
C10 H10 0.9500 .
C11 C47 1.375(18) .
C11 H11 0.9500 .
C12 C17 1.395(18) .
C12 H12 0.9500 .
C13 C48 1.402(18) .
C13 C36 1.389(18) .
C13 C21 1.453(18) .
C14 C34 1.354(17) .
C14 C30 1.375(19) .
C14 H14 0.9500 .
C15 C33 1.378(18) .
C16 C29 1.392(19) .
C16 C27 1.388(18) .
C16 H16 0.9500 .
C17 C20 1.368(19) .
C19 C46 1.411(18) .
C19 C44 1.420(18) .
C19 C38 1.453(17) .
C20 C28 1.39(2) .
C20 H20 0.9500 .
C21 H21 0.9500 .
C22 C29 1.365(18) .
C22 C37 1.393(17) .
C23 C32 1.409(18) .
C24 C40 1.444(18) .
C24 H24 0.9500 .
C25 C26 1.405(17) .
C26 C41 1.382(18) .
C27 C42 1.394(16) .
C27 C49 1.430(18) .
C28 C50 1.399(18) .
C28 H28 0.9500 .
C29 H29 0.9500 .
C30 H30 0.9500 .
C31 C39 1.422(18) .
C31 H31 0.9500 .
C32 C48 1.363(18) .
C32 H32 0.9500 .
C33 C51 1.365(18) .
C33 H33 0.9500 .
C35 C43 1.361(18) .
C35 C41 1.391(19) .
C35 H35 0.9500 .
C36 H36 0.9500 .
C37 C42 1.385(18) .
C37 H37 0.9500 .
C38 H38 0.9500 .
C39 C51 1.414(17) .
C40 C47 1.410(17) .
C40 C52 1.402(18) .
C41 H41 0.9500 .
C42 H42 0.9500 .
C44 H44 0.9500 .
C45 C46 1.331(18) .
C45 H45 0.9500 .
C46 H46 0.9500 .
C47 H47 0.9500 .
C48 H48 0.9500 .
C49 H49 0.9500 .
C52 H52 0.9500 .
